data_7708989
loop_
_publ_author_name
'Huynh, Han Vinh'
'Ong, Hong Lee'
'Ghatak, Kausani'

_publ_section_title
;
 Mixed NHC--thiolato complexes of palladium: understanding the formation
 of di-versus mononuclear complexes
;
_journal_name_full 'Dalton Transactions'
_journal_paper_doi 10.1039/D1DT03714E
_journal_year 2021
_chemical_formula_sum 'C14 H30 N6 O Pd S2'
_chemical_formula_weight 468.96
_space_group_crystal_system monoclinic
_space_group_IT_number 15
_space_group_name_Hall '-C 2yc'
_space_group_name_H-M_alt 'C 1 2/c 1'
_atom_sites_solution_hydrogens mixed
_audit_creation_method SHELXL-2017/1
_audit_update_record
;
2021-11-01 deposited with the CCDC.	2021-11-25 downloaded from the CCDC.
;
_cell_angle_alpha 90
_cell_angle_beta 120.6380(10)
_cell_angle_gamma 90
_cell_formula_units_Z 4
_cell_length_a 19.2127(5)
_cell_length_b 8.3951(3)
_cell_length_c 14.5503(5)
_cell_measurement_reflns_used 9904
_cell_measurement_temperature 100(2)
_cell_measurement_theta_max 29.69
_cell_measurement_theta_min 2.83
_cell_volume 2019.24(11)
_computing_cell_refinement 'APEX3 v2016.1-0 (Bruker AXS)'
_computing_data_collection 'APEX3 (Bruker AXS)'
_computing_data_reduction 'SAINT V8.32B (Bruker AXS Inc., 2014)'
_computing_molecular_graphics 'Bruker SHELXTL'
_computing_publication_material 'Bruker SHELXTL'
_computing_structure_refinement 'SHELXL--2014 (Sheldrick 2014)'
_computing_structure_solution 'SHELXT--(Sheldrick 2015)'
_diffrn_ambient_temperature 100(2)
_diffrn_measured_fraction_theta_full 0.993
_diffrn_measured_fraction_theta_max 0.994
_diffrn_measurement_device_type 'Bruker D8 Venture'
_diffrn_measurement_method '\f and \w scans'
_diffrn_radiation_type MoK\a
_diffrn_radiation_wavelength 0.71073
_diffrn_reflns_av_unetI/netI 0.0366
_diffrn_reflns_Laue_measured_fraction_full 0.993
_diffrn_reflns_Laue_measured_fraction_max 0.994
_diffrn_reflns_limit_h_max 22
_diffrn_reflns_limit_h_min -25
_diffrn_reflns_limit_k_max 11
_diffrn_reflns_limit_k_min 0
_diffrn_reflns_limit_l_max 19
_diffrn_reflns_limit_l_min 0
_diffrn_reflns_number 2566
_diffrn_reflns_point_group_measured_fraction_full 0.993
_diffrn_reflns_point_group_measured_fraction_max 0.994
_diffrn_reflns_theta_full 25.242
_diffrn_reflns_theta_max 28.276
_diffrn_reflns_theta_min 2.721
_exptl_absorpt_coefficient_mu 1.140
_exptl_absorpt_correction_T_max 0.745909
_exptl_absorpt_correction_T_min 0.616681
_exptl_absorpt_correction_type multi-scan
_exptl_crystal_colour Yellow
_exptl_crystal_density_diffrn 1.543
_exptl_crystal_density_meas ?
_exptl_crystal_density_method 'Not Measured'
_exptl_crystal_description Block
_exptl_crystal_F_000 968
_exptl_crystal_size_max 0.305
_exptl_crystal_size_mid 0.167
_exptl_crystal_size_min 0.124
_refine_diff_density_max 1.875
_refine_diff_density_min -0.581
_refine_diff_density_rms 0.118
_refine_ls_extinction_method none
_refine_ls_goodness_of_fit_ref 1.128
_refine_ls_hydrogen_treatment mixed
_refine_ls_matrix_type full
_refine_ls_number_parameters 122
_refine_ls_number_reflns 2566
_refine_ls_number_restraints 2
_refine_ls_restrained_S_all 1.128
_refine_ls_R_factor_all 0.0425
_refine_ls_R_factor_gt 0.0373
_refine_ls_shift/su_max 0.000
_refine_ls_shift/su_mean 0.000
_refine_ls_structure_factor_coef Fsqd
_refine_ls_weighting_details 'w=1/[\s^2^(Fo^2^)+(0.0246P)^2^+9.9655P] where P=(Fo^2^+2Fc^2^)/3'
_refine_ls_weighting_scheme calc
_refine_ls_wR_factor_gt 0.0892
_refine_ls_wR_factor_ref 0.0919
_reflns_Friedel_coverage 0.000
_reflns_number_gt 2351
_reflns_number_total 2566
_reflns_threshold_expression 'I > 2\s(I)'
_cod_data_source_file d1dt03714e2.cif
_cod_data_source_block K292
_cod_depositor_comments
;
The following automatic conversions were performed:

data item '_exptl_absorpt_correction_type' value 'Multi-scan' was
changed to 'multi-scan' in accordance with the
/home/data/users/saulius/crontab/automatic-downloads/rss-feeds/RSC/lib/dictionaries/cif_core.dic
dictionary named 'cif_core.dic' version 2.4.2 last updated on
2011-04-26.

data item '_exptl_crystal_density_meas' value 'Not Measured' was
changed to '?' -- the value is perceived as not measured.

Automatic conversion script
Id: cif_fix_values 7556 2019-12-06 15:28:31Z antanas 
;
_cod_original_sg_symbol_H-M 'C 2/c'
_cod_database_code 7708989
_shelx_shelxl_version_number 2017/1
_shelx_space_group_comment
; 
The symmetry employed for this shelxl refinement is uniquely defined 
by the following loop, which should always be used as a source of 
symmetry information in preference to the above space-group names. 
They are only intended as comments. 
;
_computing_bruker_data_scaling 'SADABS V2012/1 (Bruker AXS Inc.)'

loop_
_space_group_symop_operation_xyz
'x, y, z'
'-x, y, -z+1/2'
'x+1/2, y+1/2, z'
'-x+1/2, y+1/2, -z+1/2'
'-x, -y, -z'
'x, -y, z-1/2'
'-x+1/2, -y+1/2, -z'
'x+1/2, -y+1/2, z-1/2'

loop_
_atom_site_label
_atom_site_type_symbol
_atom_site_fract_x
_atom_site_fract_y
_atom_site_fract_z
_atom_site_U_iso_or_equiv
_atom_site_adp_type
_atom_site_occupancy
_atom_site_site_symmetry_order
_atom_site_calc_flag
_atom_site_refinement_flags_posn
_atom_site_refinement_flags_adp
_atom_site_refinement_flags_occupancy
_atom_site_disorder_assembly
_atom_site_disorder_group
Pd1 Pd 0.750000 0.250000 0.500000 0.01188(11) Uani 1 2 d S . P . .
S1 S 0.62560(5) 0.13597(10) 0.45817(8) 0.01966(19) Uani 1 1 d . . . . .
N1 N 0.66956(17) 0.5782(3) 0.4468(2) 0.0176(6) Uani 1 1 d . . . . .
N2 N 0.74170(17) 0.5464(3) 0.6140(2) 0.0169(6) Uani 1 1 d . . . . .
N3 N 0.70972(19) 0.6958(4) 0.6021(3) 0.0241(7) Uani 1 1 d . . . . .
C1 C 0.71873(19) 0.4705(4) 0.5216(3) 0.0142(6) Uani 1 1 d . . . . .
C2 C 0.6659(2) 0.7117(4) 0.4988(4) 0.0242(8) Uani 1 1 d . . . . .
H2 H 0.635149 0.804036 0.463787 0.029 Uiso 1 1 calc R U . . .
C3 C 0.7963(2) 0.4865(5) 0.7210(3) 0.0251(8) Uani 1 1 d . . . . .
H3A H 0.794606 0.369819 0.720439 0.038 Uiso 1 1 calc R U . . .
H3B H 0.779600 0.527215 0.770002 0.038 Uiso 1 1 calc R U . . .
H3C H 0.851535 0.522113 0.744860 0.038 Uiso 1 1 calc R U . . .
C4 C 0.6304(2) 0.5568(5) 0.3316(3) 0.0239(8) Uani 1 1 d . . . . .
H4A H 0.588531 0.638269 0.295384 0.036 Uiso 1 1 calc R U . . .
H4B H 0.605648 0.450869 0.312189 0.036 Uiso 1 1 calc R U . . .
H4C H 0.670739 0.566954 0.309705 0.036 Uiso 1 1 calc R U . . .
C5 C 0.5556(2) 0.2786(4) 0.4608(3) 0.0184(7) Uani 1 1 d . . . . .
H5 H 0.562124 0.382488 0.432386 0.022 Uiso 1 1 calc R U . . .
C6 C 0.5720(2) 0.3056(5) 0.5732(3) 0.0251(8) Uani 1 1 d . . . . .
H6A H 0.535112 0.387404 0.571957 0.038 Uiso 1 1 calc R U . . .
H6B H 0.628021 0.340811 0.619223 0.038 Uiso 1 1 calc R U . . .
H6C H 0.563370 0.205931 0.601131 0.038 Uiso 1 1 calc R U . . .
C7 C 0.4697(2) 0.2186(5) 0.3870(3) 0.0245(8) Uani 1 1 d . . . . .
H7A H 0.459942 0.208294 0.314279 0.037 Uiso 1 1 calc R U . . .
H7B H 0.431040 0.294419 0.387293 0.037 Uiso 1 1 calc R U . . .
H7C H 0.462995 0.114565 0.412043 0.037 Uiso 1 1 calc R U . . .
O1S O 0.500000 -0.1054(5) 0.250000 0.0315(9) Uani 1 2 d DS T P . .
H1A H 0.479(6) -0.041(11) 0.188(5) 0.038 Uiso 0.5 1 d D U P . .
H1B H 0.549(3) -0.056(12) 0.301(7) 0.038 Uiso 0.5 1 d D U P . .

loop_
_atom_site_aniso_label
_atom_site_aniso_U_11
_atom_site_aniso_U_22
_atom_site_aniso_U_33
_atom_site_aniso_U_23
_atom_site_aniso_U_13
_atom_site_aniso_U_12
Pd1 0.01091(16) 0.00887(16) 0.01451(17) -0.00067(13) 0.00550(13) 0.00140(12)
S1 0.0152(4) 0.0106(4) 0.0282(5) -0.0029(3) 0.0075(3) -0.0035(3)
N1 0.0152(13) 0.0140(14) 0.0236(16) 0.0049(11) 0.0100(12) 0.0030(11)
N2 0.0153(13) 0.0156(14) 0.0212(15) -0.0048(11) 0.0102(12) -0.0004(11)
N3 0.0245(15) 0.0137(14) 0.041(2) -0.0035(13) 0.0212(15) 0.0009(12)
C1 0.0129(14) 0.0128(15) 0.0178(16) -0.0004(12) 0.0086(13) -0.0003(12)
C2 0.0248(18) 0.0099(17) 0.046(2) 0.0016(15) 0.0241(18) 0.0024(13)
C3 0.0254(18) 0.030(2) 0.0180(18) -0.0056(15) 0.0099(15) -0.0031(16)
C4 0.0227(17) 0.026(2) 0.0156(18) 0.0049(14) 0.0046(14) 0.0025(15)
C5 0.0164(15) 0.0167(18) 0.0261(18) -0.0009(13) 0.0138(14) -0.0003(12)
C6 0.0270(19) 0.0265(19) 0.024(2) -0.0010(15) 0.0148(16) 0.0006(15)
C7 0.0201(17) 0.024(2) 0.030(2) -0.0004(15) 0.0132(16) 0.0013(14)
O1S 0.035(2) 0.030(2) 0.027(2) 0.000 0.0149(19) 0.000

loop_
_atom_type_symbol
_atom_type_description
_atom_type_scat_dispersion_real
_atom_type_scat_dispersion_imag
_atom_type_scat_source
C C 0.0033 0.0016 'International Tables Vol C Tables 4.2.6.8 and 6.1.1.4'
H H 0.0000 0.0000 'International Tables Vol C Tables 4.2.6.8 and 6.1.1.4'
O O 0.0106 0.0060 'International Tables Vol C Tables 4.2.6.8 and 6.1.1.4'
N N 0.0061 0.0033 'International Tables Vol C Tables 4.2.6.8 and 6.1.1.4'
Pd Pd -0.9988 1.0072 'International Tables Vol C Tables 4.2.6.8 and 6.1.1.4'
S S 0.1246 0.1234 'International Tables Vol C Tables 4.2.6.8 and 6.1.1.4'

loop_
_geom_angle_atom_site_label_1
_geom_angle_atom_site_label_2
_geom_angle_atom_site_label_3
_geom_angle
_geom_angle_site_symmetry_1
_geom_angle_site_symmetry_3
_geom_angle_publ_flag
C1 Pd1 C1 180.0 . 7_656 ?
C1 Pd1 S1 94.00(9) . . ?
C1 Pd1 S1 85.99(9) 7_656 . ?
C1 Pd1 S1 86.00(9) . 7_656 ?
C1 Pd1 S1 94.00(9) 7_656 7_656 ?
S1 Pd1 S1 180.0 . 7_656 ?
C5 S1 Pd1 113.11(11) . . ?
C1 N1 C2 108.2(3) . . ?
C1 N1 C4 125.4(3) . . ?
C2 N1 C4 126.4(3) . . ?
C1 N2 N3 114.3(3) . . ?
C1 N2 C3 126.7(3) . . ?
N3 N2 C3 119.0(3) . . ?
C2 N3 N2 103.0(3) . . ?
N2 C1 N1 103.0(3) . . ?
N2 C1 Pd1 128.2(2) . . ?
N1 C1 Pd1 128.8(3) . . ?
N3 C2 N1 111.6(3) . . ?
N3 C2 H2 124.2 . . ?
N1 C2 H2 124.2 . . ?
N2 C3 H3A 109.5 . . ?
N2 C3 H3B 109.5 . . ?
H3A C3 H3B 109.5 . . ?
N2 C3 H3C 109.5 . . ?
H3A C3 H3C 109.5 . . ?
H3B C3 H3C 109.5 . . ?
N1 C4 H4A 109.5 . . ?
N1 C4 H4B 109.5 . . ?
H4A C4 H4B 109.5 . . ?
N1 C4 H4C 109.5 . . ?
H4A C4 H4C 109.5 . . ?
H4B C4 H4C 109.5 . . ?
C6 C5 C7 111.4(3) . . ?
C6 C5 S1 111.9(3) . . ?
C7 C5 S1 108.3(2) . . ?
C6 C5 H5 108.4 . . ?
C7 C5 H5 108.4 . . ?
S1 C5 H5 108.4 . . ?
C5 C6 H6A 109.5 . . ?
C5 C6 H6B 109.5 . . ?
H6A C6 H6B 109.5 . . ?
C5 C6 H6C 109.5 . . ?
H6A C6 H6C 109.5 . . ?
H6B C6 H6C 109.5 . . ?
C5 C7 H7A 109.5 . . ?
C5 C7 H7B 109.5 . . ?
H7A C7 H7B 109.5 . . ?
C5 C7 H7C 109.5 . . ?
H7A C7 H7C 109.5 . . ?
H7B C7 H7C 109.5 . . ?
H1A O1S H1B 106(7) . . ?

loop_
_geom_bond_atom_site_label_1
_geom_bond_atom_site_label_2
_geom_bond_distance
_geom_bond_site_symmetry_2
_geom_bond_publ_flag
Pd1 C1 2.020(3) . ?
Pd1 C1 2.020(3) 7_656 ?
Pd1 S1 2.3486(8) . ?
Pd1 S1 2.3487(8) 7_656 ?
S1 C5 1.816(3) . ?
N1 C1 1.358(4) . ?
N1 C2 1.374(5) . ?
N1 C4 1.458(5) . ?
N2 C1 1.342(4) . ?
N2 N3 1.369(4) . ?
N2 C3 1.454(5) . ?
N3 C2 1.302(5) . ?
C2 H2 0.9500 . ?
C3 H3A 0.9800 . ?
C3 H3B 0.9800 . ?
C3 H3C 0.9800 . ?
C4 H4A 0.9800 . ?
C4 H4B 0.9800 . ?
C4 H4C 0.9800 . ?
C5 C6 1.517(5) . ?
C5 C7 1.524(5) . ?
C5 H5 1.0000 . ?
C6 H6A 0.9800 . ?
C6 H6B 0.9800 . ?
C6 H6C 0.9800 . ?
C7 H7A 0.9800 . ?
C7 H7B 0.9800 . ?
C7 H7C 0.9800 . ?
O1S H1A 0.949(10) . ?
O1S H1B 0.949(10) . ?

loop_
_geom_torsion_atom_site_label_1
_geom_torsion_atom_site_label_2
_geom_torsion_atom_site_label_3
_geom_torsion_atom_site_label_4
_geom_torsion
_geom_torsion_site_symmetry_1
_geom_torsion_site_symmetry_2
_geom_torsion_site_symmetry_3
_geom_torsion_site_symmetry_4
_geom_torsion_publ_flag
C1 N2 N3 C2 -0.1(4) . . . . ?
C3 N2 N3 C2 179.0(3) . . . . ?
N3 N2 C1 N1 0.2(4) . . . . ?
C3 N2 C1 N1 -178.9(3) . . . . ?
N3 N2 C1 Pd1 -179.8(2) . . . . ?
C3 N2 C1 Pd1 1.1(5) . . . . ?
C2 N1 C1 N2 -0.1(4) . . . . ?
C4 N1 C1 N2 177.6(3) . . . . ?
C2 N1 C1 Pd1 179.8(2) . . . . ?
C4 N1 C1 Pd1 -2.4(5) . . . . ?
N2 N3 C2 N1 0.0(4) . . . . ?
C1 N1 C2 N3 0.1(4) . . . . ?
C4 N1 C2 N3 -177.7(3) . . . . ?
Pd1 S1 C5 C6 -82.5(3) . . . . ?
Pd1 S1 C5 C7 154.3(2) . . . . ?
